data_4067724
loop_
_publ_author_name
'MacIntosh, Ian S.'
'Sherren, Cody N.'
'Robertson, Katherine N.'
'Masuda, Jason D.'
'Pye, Cory C.'
'Clyburne, Jason A. C.'

_publ_section_title
;
 Isolation and Structures of Two New Organozinc Anions from Solutions Rich
 in Halide Ions
;
_journal_issue 9
_journal_name_full Organometallics
_journal_page_first 2063
_journal_paper_doi 10.1021/om901097r
_journal_volume 29
_journal_year 2010
_chemical_formula_sum 'C48 H40 Cl4 P2 Zn'
_chemical_formula_weight 885.91
_chemical_name_systematic ?
_space_group_IT_number 15
_symmetry_cell_setting monoclinic
_symmetry_space_group_name_Hall '-C 2yc'
_symmetry_space_group_name_H-M 'C 1 2/c 1'
_atom_sites_solution_hydrogens geom
_atom_sites_solution_primary direct
_atom_sites_solution_secondary difmap
_audit_creation_method SHELXL-97
_cell_angle_alpha 90.00
_cell_angle_beta 91.6220(10)
_cell_angle_gamma 90.00
_cell_formula_units_Z 4
_cell_length_a 10.9888(11)
_cell_length_b 19.491(3)
_cell_length_c 20.269(2)
_cell_measurement_reflns_used 4816
_cell_measurement_temperature 296(2)
_cell_measurement_theta_max 24.99
_cell_measurement_theta_min 2.32
_cell_volume 4339.5(9)
_computing_cell_refinement 'Bruker SAINT'
_computing_data_collection 'Bruker APEX2'
_computing_data_reduction 'Bruker SAINT'
_computing_molecular_graphics 'Bruker SHELXTL'
_computing_publication_material 'Bruker SHELXTL'
_computing_structure_refinement 'SHELXL-97 (Sheldrick, 1997)'
_computing_structure_solution 'SHELXS-97 (Sheldrick, 1990)'
_diffrn_ambient_temperature 296(2)
_diffrn_measured_fraction_theta_full 0.998
_diffrn_measured_fraction_theta_max 0.998
_diffrn_measurement_device_type 'Bruker APEX-II CCD'
_diffrn_measurement_method '\f and \w scans'
_diffrn_radiation_monochromator graphite
_diffrn_radiation_source 'fine-focus sealed tube'
_diffrn_radiation_type MoK\a
_diffrn_radiation_wavelength 0.71073
_diffrn_reflns_av_R_equivalents 0.0249
_diffrn_reflns_av_sigmaI/netI 0.0237
_diffrn_reflns_limit_h_max 13
_diffrn_reflns_limit_h_min -13
_diffrn_reflns_limit_k_max 23
_diffrn_reflns_limit_k_min -23
_diffrn_reflns_limit_l_max 24
_diffrn_reflns_limit_l_min -22
_diffrn_reflns_number 14306
_diffrn_reflns_theta_full 25.00
_diffrn_reflns_theta_max 25.00
_diffrn_reflns_theta_min 2.09
_diffrn_standards_number 0
_exptl_absorpt_coefficient_mu 0.919
_exptl_absorpt_correction_T_max 0.7458
_exptl_absorpt_correction_T_min 0.6557
_exptl_absorpt_correction_type multi-scan
_exptl_absorpt_process_details SADABS
_exptl_crystal_colour colorless
_exptl_crystal_density_diffrn 1.356
_exptl_crystal_density_method 'not measured'
_exptl_crystal_description block
_exptl_crystal_F_000 1824
_exptl_crystal_size_max 0.25
_exptl_crystal_size_mid 0.21
_exptl_crystal_size_min 0.16
_refine_diff_density_max 0.582
_refine_diff_density_min -0.314
_refine_diff_density_rms 0.048
_refine_ls_extinction_method none
_refine_ls_goodness_of_fit_ref 1.034
_refine_ls_hydrogen_treatment constr
_refine_ls_matrix_type full
_refine_ls_number_parameters 249
_refine_ls_number_reflns 3818
_refine_ls_number_restraints 0
_refine_ls_restrained_S_all 1.034
_refine_ls_R_factor_all 0.0512
_refine_ls_R_factor_gt 0.0367
_refine_ls_shift/su_max 0.000
_refine_ls_shift/su_mean 0.000
_refine_ls_structure_factor_coef Fsqd
_refine_ls_weighting_details 'calc w=1/[\s^2^(Fo^2^)+(0.0520P)^2^+4.3474P] where P=(Fo^2^+2Fc^2^)/3'
_refine_ls_weighting_scheme calc
_refine_ls_wR_factor_gt 0.0959
_refine_ls_wR_factor_ref 0.1057
_reflns_number_gt 2989
_reflns_number_total 3818
_reflns_threshold_expression >2sigma(I)
_cod_data_source_file om901097r_si_001.cif
_cod_data_source_block TPPZnCl4
_cod_depositor_comments
;
The following automatic conversions were performed:

'_symmetry_cell_setting' value 'Monoclinic' changed to 'monoclinic'
according to /home/saulius/struct/CIF-dictionaries/cif_core.dic
dictionary named 'cif_core.dic' version 2.4.1 from 2010-06-29.

Automatic conversion script
Id: cif_fix_values 1715 2011-07-08 13:25:40Z adriana 
;
_cod_original_cell_volume 4339.5(8)
_cod_original_sg_symbol_H-M C2/c
_cod_database_code 4067724

loop_
_symmetry_equiv_pos_as_xyz
'x, y, z'
'-x, y, -z+1/2'
'x+1/2, y+1/2, z'
'-x+1/2, y+1/2, -z+1/2'
'-x, -y, -z'
'x, -y, z-1/2'
'-x+1/2, -y+1/2, -z'
'x+1/2, -y+1/2, z-1/2'

loop_
_atom_site_label
_atom_site_type_symbol
_atom_site_fract_x
_atom_site_fract_y
_atom_site_fract_z
_atom_site_U_iso_or_equiv
_atom_site_adp_type
_atom_site_occupancy
_atom_site_symmetry_multiplicity
_atom_site_calc_flag
_atom_site_refinement_flags
Zn1 Zn 0.5000 0.04407(2) 0.7500 0.05022(16) Uani 1 2 d S
P2 P 0.09178(6) 0.13276(4) 0.92395(4) 0.04682(19) Uani 1 1 d .
C17 C 0.2280(2) 0.10798(13) 0.96828(13) 0.0454(6) Uani 1 1 d .
C22 C 0.0813(3) -0.00370(14) 0.88622(14) 0.0509(7) Uani 1 1 d .
H22A H 0.1510 -0.0103 0.9125 0.061 Uiso 1 1 calc R
C23 C 0.0307(2) 0.06109(14) 0.87959(13) 0.0462(6) Uani 1 1 d .
C18 C 0.2180(3) 0.07279(17) 1.02747(15) 0.0610(8) Uani 1 1 d .
H18A H 0.1415 0.0637 1.0439 0.073 Uiso 1 1 calc R
C16 C 0.3421(3) 0.11978(15) 0.94378(14) 0.0544(7) Uani 1 1 d .
H16A H 0.3501 0.1424 0.9037 0.065 Uiso 1 1 calc R
C5 C 0.1213(3) 0.19960(14) 0.86567(14) 0.0520(7) Uani 1 1 d .
C11 C -0.0153(3) 0.16201(14) 0.98370(14) 0.0536(7) Uani 1 1 d .
C15 C 0.4442(3) 0.09787(16) 0.97905(16) 0.0623(8) Uani 1 1 d .
H15A H 0.5211 0.1060 0.9627 0.075 Uiso 1 1 calc R
C10 C -0.0568(4) 0.23376(17) 1.07647(18) 0.0799(11) Uani 1 1 d .
H10A H -0.0308 0.2660 1.1077 0.096 Uiso 1 1 calc R
C13 C 0.3206(3) 0.05143(17) 1.06180(16) 0.0661(8) Uani 1 1 d .
H13A H 0.3134 0.0281 1.1015 0.079 Uiso 1 1 calc R
C19 C 0.0276(3) -0.05832(16) 0.85347(16) 0.0647(8) Uani 1 1 d .
H19A H 0.0614 -0.1019 0.8575 0.078 Uiso 1 1 calc R
C6 C 0.1896(3) 0.18417(16) 0.81110(15) 0.0664(8) Uani 1 1 d .
H6A H 0.2186 0.1398 0.8052 0.080 Uiso 1 1 calc R
C24 C -0.0715(3) 0.07006(18) 0.83836(15) 0.0625(8) Uani 1 1 d .
H24A H -0.1041 0.1137 0.8321 0.075 Uiso 1 1 calc R
C20 C -0.1243(3) 0.0151(2) 0.80695(16) 0.0689(9) Uani 1 1 d .
H20A H -0.1936 0.0213 0.7802 0.083 Uiso 1 1 calc R
C14 C 0.4332(3) 0.06429(17) 1.03783(15) 0.0622(8) Uani 1 1 d .
H14A H 0.5025 0.0502 1.0615 0.075 Uiso 1 1 calc R
C12 C 0.0230(3) 0.20930(16) 1.03049(17) 0.0711(9) Uani 1 1 d .
H12A H 0.1030 0.2248 1.0311 0.085 Uiso 1 1 calc R
C4 C 0.0769(3) 0.26573(15) 0.87302(16) 0.0667(8) Uani 1 1 d .
H4A H 0.0314 0.2768 0.9095 0.080 Uiso 1 1 calc R
C21 C -0.0757(3) -0.04851(19) 0.81486(16) 0.0706(10) Uani 1 1 d .
H21A H -0.1128 -0.0858 0.7939 0.085 Uiso 1 1 calc R
C3 C 0.1003(4) 0.31491(16) 0.82626(18) 0.0773(10) Uani 1 1 d .
H3A H 0.0688 0.3589 0.8307 0.093 Uiso 1 1 calc R
C2 C 0.1696(4) 0.29924(18) 0.77334(19) 0.0805(10) Uani 1 1 d .
H2A H 0.1863 0.3329 0.7424 0.097 Uiso 1 1 calc R
C7 C -0.1332(3) 0.13799(18) 0.98425(17) 0.0681(9) Uani 1 1 d .
H7A H -0.1597 0.1055 0.9535 0.082 Uiso 1 1 calc R
C1 C 0.2145(4) 0.23422(19) 0.76572(17) 0.0805(10) Uani 1 1 d .
H1A H 0.2620 0.2240 0.7297 0.097 Uiso 1 1 calc R
C8 C -0.2119(3) 0.1625(2) 1.0309(2) 0.0876(12) Uani 1 1 d .
H8A H -0.2915 0.1464 1.0316 0.105 Uiso 1 1 calc R
C9 C -0.1727(4) 0.2106(2) 1.07584(19) 0.0867(12) Uani 1 1 d .
H9A H -0.2266 0.2276 1.1064 0.104 Uiso 1 1 calc R
Cl1 Cl 0.62629(7) -0.02315(4) 0.69109(4) 0.0661(2) Uani 1 1 d .
Cl3 Cl 0.39480(8) 0.11230(5) 0.67633(5) 0.0780(3) Uani 1 1 d .

loop_
_atom_site_aniso_label
_atom_site_aniso_U_11
_atom_site_aniso_U_22
_atom_site_aniso_U_33
_atom_site_aniso_U_23
_atom_site_aniso_U_13
_atom_site_aniso_U_12
Zn1 0.0449(3) 0.0503(3) 0.0557(3) 0.000 0.0042(2) 0.000
P2 0.0501(4) 0.0456(4) 0.0447(4) -0.0020(3) 0.0003(3) -0.0001(3)
C17 0.0499(15) 0.0470(15) 0.0392(15) -0.0048(11) -0.0015(11) -0.0055(11)
C22 0.0533(16) 0.0523(16) 0.0472(16) 0.0013(13) 0.0030(12) -0.0041(12)
C23 0.0426(14) 0.0523(15) 0.0437(15) -0.0027(12) 0.0013(12) -0.0024(11)
C18 0.0525(17) 0.080(2) 0.0506(18) 0.0083(16) 0.0050(14) -0.0066(15)
C16 0.0558(17) 0.0605(17) 0.0468(17) 0.0037(13) 0.0023(13) -0.0043(13)
C5 0.0631(17) 0.0467(15) 0.0460(16) 0.0016(12) -0.0029(13) 0.0005(13)
C11 0.0618(18) 0.0500(16) 0.0494(17) 0.0010(13) 0.0056(13) 0.0063(13)
C15 0.0497(16) 0.075(2) 0.062(2) 0.0003(16) 0.0024(14) -0.0011(15)
C10 0.119(3) 0.057(2) 0.065(2) -0.0098(16) 0.021(2) 0.007(2)
C13 0.070(2) 0.082(2) 0.0459(18) 0.0127(16) -0.0024(15) -0.0001(17)
C19 0.085(2) 0.0513(17) 0.059(2) -0.0034(14) 0.0105(17) -0.0112(15)
C6 0.091(2) 0.0554(18) 0.0526(19) 0.0029(15) 0.0056(16) 0.0061(16)
C24 0.0573(18) 0.075(2) 0.0554(19) -0.0081(16) -0.0049(15) 0.0077(15)
C20 0.0509(18) 0.104(3) 0.0513(19) -0.0163(18) -0.0031(14) -0.0115(18)
C14 0.0632(19) 0.068(2) 0.0545(19) -0.0056(15) -0.0107(15) 0.0077(15)
C12 0.087(2) 0.0582(19) 0.068(2) -0.0112(16) 0.0180(18) -0.0076(17)
C4 0.089(2) 0.0538(18) 0.057(2) -0.0039(15) 0.0031(17) 0.0075(16)
C21 0.075(2) 0.084(3) 0.053(2) -0.0176(17) 0.0135(17) -0.0339(19)
C3 0.111(3) 0.0477(18) 0.072(2) 0.0016(16) -0.008(2) 0.0065(18)
C2 0.115(3) 0.060(2) 0.066(2) 0.0135(17) -0.005(2) -0.011(2)
C7 0.0584(19) 0.083(2) 0.063(2) -0.0015(17) 0.0014(16) 0.0096(16)
C1 0.110(3) 0.078(2) 0.054(2) 0.0104(18) 0.0121(19) 0.003(2)
C8 0.058(2) 0.128(3) 0.077(3) 0.005(3) 0.0106(18) 0.022(2)
C9 0.100(3) 0.093(3) 0.069(2) 0.005(2) 0.025(2) 0.037(2)
Cl1 0.0553(4) 0.0770(5) 0.0658(5) -0.0185(4) -0.0005(4) 0.0093(4)
Cl3 0.0755(5) 0.0768(5) 0.0824(6) 0.0311(5) 0.0163(4) 0.0182(4)

loop_
_atom_type_symbol
_atom_type_description
_atom_type_scat_dispersion_real
_atom_type_scat_dispersion_imag
_atom_type_scat_source
C C 0.0033 0.0016 'International Tables Vol C Tables 4.2.6.8 and 6.1.1.4'
H H 0.0000 0.0000 'International Tables Vol C Tables 4.2.6.8 and 6.1.1.4'
P P 0.1023 0.0942 'International Tables Vol C Tables 4.2.6.8 and 6.1.1.4'
Cl Cl 0.1484 0.1585 'International Tables Vol C Tables 4.2.6.8 and 6.1.1.4'
Zn Zn 0.2839 1.4301 'International Tables Vol C Tables 4.2.6.8 and 6.1.1.4'

loop_
_geom_angle_atom_site_label_1
_geom_angle_atom_site_label_2
_geom_angle_atom_site_label_3
_geom_angle
_geom_angle_site_symmetry_1
_geom_angle_site_symmetry_3
Cl1 Zn1 Cl1 109.57(5) . 2_656
Cl1 Zn1 Cl3 107.28(3) . .
Cl1 Zn1 Cl3 111.91(3) 2_656 .
Cl1 Zn1 Cl3 111.92(3) . 2_656
Cl1 Zn1 Cl3 107.28(3) 2_656 2_656
Cl3 Zn1 Cl3 108.93(6) . 2_656
C23 P2 C17 109.84(12) . .
C23 P2 C5 108.03(13) . .
C17 P2 C5 111.22(13) . .
C23 P2 C11 110.04(13) . .
C17 P2 C11 107.48(13) . .
C5 P2 C11 110.25(13) . .
C16 C17 C18 119.2(3) . .
C16 C17 P2 122.0(2) . .
C18 C17 P2 118.8(2) . .
C19 C22 C23 119.5(3) . .
C19 C22 H22A 120.3 . .
C23 C22 H22A 120.3 . .
C22 C23 C24 119.2(3) . .
C22 C23 P2 121.4(2) . .
C24 C23 P2 119.4(2) . .
C13 C18 C17 120.2(3) . .
C13 C18 H18A 119.9 . .
C17 C18 H18A 119.9 . .
C17 C16 C15 119.7(3) . .
C17 C16 H16A 120.2 . .
C15 C16 H16A 120.2 . .
C6 C5 C4 119.1(3) . .
C6 C5 P2 118.7(2) . .
C4 C5 P2 122.2(2) . .
C7 C11 C12 119.3(3) . .
C7 C11 P2 122.0(2) . .
C12 C11 P2 118.7(2) . .
C14 C15 C16 120.6(3) . .
C14 C15 H15A 119.7 . .
C16 C15 H15A 119.7 . .
C9 C10 C12 119.6(4) . .
C9 C10 H10A 120.2 . .
C12 C10 H10A 120.2 . .
C14 C13 C18 120.3(3) . .
C14 C13 H13A 119.9 . .
C18 C13 H13A 119.9 . .
C21 C19 C22 120.2(3) . .
C21 C19 H19A 119.9 . .
C22 C19 H19A 119.9 . .
C1 C6 C5 120.2(3) . .
C1 C6 H6A 119.9 . .
C5 C6 H6A 119.9 . .
C20 C24 C23 120.4(3) . .
C20 C24 H24A 119.8 . .
C23 C24 H24A 119.8 . .
C21 C20 C24 120.0(3) . .
C21 C20 H20A 120.0 . .
C24 C20 H20A 120.0 . .
C13 C14 C15 120.1(3) . .
C13 C14 H14A 120.0 . .
C15 C14 H14A 120.0 . .
C11 C12 C10 120.5(3) . .
C11 C12 H12A 119.8 . .
C10 C12 H12A 119.8 . .
C3 C4 C5 120.0(3) . .
C3 C4 H4A 120.0 . .
C5 C4 H4A 120.0 . .
C20 C21 C19 120.7(3) . .
C20 C21 H21A 119.7 . .
C19 C21 H21A 119.7 . .
C2 C3 C4 120.2(3) . .
C2 C3 H3A 119.9 . .
C4 C3 H3A 119.9 . .
C3 C2 C1 120.4(3) . .
C3 C2 H2A 119.8 . .
C1 C2 H2A 119.8 . .
C11 C7 C8 119.6(3) . .
C11 C7 H7A 120.2 . .
C8 C7 H7A 120.2 . .
C2 C1 C6 120.1(3) . .
C2 C1 H1A 119.9 . .
C6 C1 H1A 119.9 . .
C9 C8 C7 120.0(4) . .
C9 C8 H8A 120.0 . .
C7 C8 H8A 120.0 . .
C10 C9 C8 120.9(3) . .
C10 C9 H9A 119.5 . .
C8 C9 H9A 119.5 . .

loop_
_geom_bond_atom_site_label_1
_geom_bond_atom_site_label_2
_geom_bond_distance
_geom_bond_site_symmetry_2
Zn1 Cl1 2.2720(8) .
Zn1 Cl1 2.2720(8) 2_656
Zn1 Cl3 2.2885(9) .
Zn1 Cl3 2.2885(9) 2_656
P2 C23 1.782(3) .
P2 C17 1.790(3) .
P2 C5 1.794(3) .
P2 C11 1.805(3) .
C17 C16 1.381(4) .
C17 C18 1.389(4) .
C22 C19 1.379(4) .
C22 C23 1.385(4) .
C22 H22A 0.9300 .
C23 C24 1.392(4) .
C18 C13 1.373(4) .
C18 H18A 0.9300 .
C16 C15 1.381(4) .
C16 H16A 0.9300 .
C5 C6 1.387(4) .
C5 C4 1.388(4) .
C11 C7 1.378(4) .
C11 C12 1.380(4) .
C15 C14 1.368(4) .
C15 H15A 0.9300 .
C10 C9 1.351(6) .
C10 C12 1.382(5) .
C10 H10A 0.9300 .
C13 C14 1.365(4) .
C13 H13A 0.9300 .
C19 C21 1.374(5) .
C19 H19A 0.9300 .
C6 C1 1.374(4) .
C6 H6A 0.9300 .
C24 C20 1.367(5) .
C24 H24A 0.9300 .
C20 C21 1.358(5) .
C20 H20A 0.9300 .
C14 H14A 0.9300 .
C12 H12A 0.9300 .
C4 C3 1.377(5) .
C4 H4A 0.9300 .
C21 H21A 0.9300 .
C3 C2 1.368(5) .
C3 H3A 0.9300 .
C2 C1 1.370(5) .
C2 H2A 0.9300 .
C7 C8 1.385(5) .
C7 H7A 0.9300 .
C1 H1A 0.9300 .
C8 C9 1.368(6) .
C8 H8A 0.9300 .
C9 H9A 0.9300 .
